data_4101568
loop_
_publ_author_name
'Nishiyabu, Ryuhei'
'Palacios, Manuel A'
'Dehaen, Wim'
'Anzenbacher, Jr, Pavel'

_publ_section_title
;
 Synthesis, structure, anion binding, and sensing by calix[4]pyrrole
 isomers.
;
_journal_issue 35
_journal_name_full 'Journal of the American Chemical Society'
_journal_page_first 11496
_journal_page_last 11504
_journal_paper_doi 10.1021/ja0622150
_journal_volume 128
_journal_year 2006
_chemical_formula_sum 'C32 H48 N4 O2 S2'
_chemical_formula_weight 584.86
_chemical_name_systematic
; 
 ? 
;
_space_group_IT_number 4
_symmetry_cell_setting monoclinic
_symmetry_space_group_name_Hall 'P 2yb'
_symmetry_space_group_name_H-M 'P 1 21 1'
_atom_sites_solution_hydrogens geom
_atom_sites_solution_primary direct
_atom_sites_solution_secondary difmap
_audit_creation_method SHELXL-97
_cell_angle_alpha 90.00
_cell_angle_beta 112.259(1)
_cell_angle_gamma 90.00
_cell_formula_units_Z 4
_cell_length_a 10.4478(2)
_cell_length_b 32.2490(6)
_cell_length_c 10.6105(2)
_cell_measurement_temperature 268(2)
_cell_volume 3308.60(11)
_computing_cell_refinement 'Collect software, Nonius B.V. 1998'
_computing_data_collection 'Collect software, Nonius B.V. 1998'
_computing_data_reduction
;
DENZO and Scalepack (Otwinoski and Minor, 1997)
;
_computing_molecular_graphics 'XP SHELXTL/PC, Siemens Analytical'
_computing_structure_refinement 'XL SHELXTL/PC, Siemens Analytical'
_computing_structure_solution
;

SIR97 - Altomare A., Burla M.C., Camalli M., Cascarano G.L., Giacovazzo C., 
Guagliardi A., Moliterni A.G.G., Polidori G.,Spagna R.
;
_diffrn_ambient_temperature 268(2)
_diffrn_measured_fraction_theta_full 0.965
_diffrn_measured_fraction_theta_max 0.965
_diffrn_measurement_device_type 'Nonius Kappa CCD'
_diffrn_measurement_method \w-scans
_diffrn_radiation_monochromator graphite
_diffrn_radiation_source 'fine-focus sealed tube'
_diffrn_radiation_type MoK\a
_diffrn_radiation_wavelength 0.71073
_diffrn_reflns_av_R_equivalents 0.0000
_diffrn_reflns_av_sigmaI/netI 0.0965
_diffrn_reflns_limit_h_max 13
_diffrn_reflns_limit_h_min -13
_diffrn_reflns_limit_k_max 41
_diffrn_reflns_limit_k_min -35
_diffrn_reflns_limit_l_max 13
_diffrn_reflns_limit_l_min -13
_diffrn_reflns_number 12474
_diffrn_reflns_theta_full 27.33
_diffrn_reflns_theta_max 27.33
_diffrn_reflns_theta_min 3.27
_exptl_absorpt_coefficient_mu 0.194
_exptl_absorpt_correction_type none
_exptl_crystal_colour yellow
_exptl_crystal_density_diffrn 1.174
_exptl_crystal_density_method 'not measured'
_exptl_crystal_description prisms
_exptl_crystal_F_000 1264
_exptl_crystal_size_max 0.35
_exptl_crystal_size_mid 0.20
_exptl_crystal_size_min 0.20
_refine_diff_density_max 0.410
_refine_diff_density_min -0.270
_refine_diff_density_rms 0.049
_refine_ls_abs_structure_details 'Flack H D (1983), Acta Cryst. A39, 876-881'
_refine_ls_abs_structure_Flack 0.06(9)
_refine_ls_extinction_coef 0.0052(11)
_refine_ls_extinction_expression Fc^*^=kFc[1+0.001xFc^2^\l^3^/sin(2\q)]^-1/4^
_refine_ls_extinction_method SHELXL
_refine_ls_goodness_of_fit_ref 1.000
_refine_ls_hydrogen_treatment mixed
_refine_ls_matrix_type full
_refine_ls_number_parameters 761
_refine_ls_number_reflns 12474
_refine_ls_number_restraints 110
_refine_ls_restrained_S_all 1.005
_refine_ls_R_factor_all 0.1296
_refine_ls_R_factor_gt 0.0709
_refine_ls_shift/su_max 0.054
_refine_ls_shift/su_mean 0.003
_refine_ls_structure_factor_coef Fsqd
_refine_ls_weighting_details 'calc w=1/[\s^2^(Fo^2^)+(0.0738P)^2^+1.8985P] where P=(Fo^2^+2Fc^2^)/3'
_refine_ls_weighting_scheme calc
_refine_ls_wR_factor_gt 0.1558
_refine_ls_wR_factor_ref 0.1843
_reflns_number_gt 7543
_reflns_number_total 12474
_reflns_threshold_expression >2sigma(I)
_cod_data_source_file ja0622150si20060417_022511.cif
_cod_data_source_block rn149
_cod_depositor_comments
;
The following automatic conversions were performed:
'_symmetry_cell_setting' value 'Monoclinic' changed to 'monoclinic'
according to '/home/saulius/struct/CIF-dictionaries/cif_core.dic'
dictionary named 'cif_core.dic' version 2.4.1 from 2010-06-29.

Automatic conversion script
Id: cif_fix_enum 1527 2010-12-29 10:47:43Z saulius 
;
_cod_original_sg_symbol_H-M P21
_cod_database_code 4101568

loop_
_symmetry_equiv_pos_as_xyz
'x, y, z'
'-x, y+1/2, -z'

loop_
_atom_site_label
_atom_site_type_symbol
_atom_site_fract_x
_atom_site_fract_y
_atom_site_fract_z
_atom_site_U_iso_or_equiv
_atom_site_adp_type
_atom_site_occupancy
_atom_site_symmetry_multiplicity
_atom_site_calc_flag
_atom_site_refinement_flags
_atom_site_disorder_assembly
_atom_site_disorder_group
S1A S 0.57621(14) 0.79861(4) 0.71376(14) 0.0527(4) Uani 1 1 d . . .
O1A O 0.5760(4) 0.75460(11) 0.7616(4) 0.0596(10) Uani 1 1 d . . .
C1A C 0.5813(6) 0.7963(2) 0.5489(6) 0.0690(16) Uani 1 1 d . . .
H1A1 H 0.4937 0.7867 0.4851 0.104 Uiso 1 1 d R . .
H1A2 H 0.5997 0.8235 0.5229 0.104 Uiso 1 1 d R . .
H1A3 H 0.6528 0.7776 0.5491 0.104 Uiso 1 1 d R . .
C2A C 0.7462(7) 0.8170(2) 0.7996(6) 0.0719(18) Uani 1 1 d . . .
H2A1 H 0.7621 0.8199 0.8944 0.108 Uiso 1 1 d R . .
H2A2 H 0.8110 0.7975 0.7893 0.108 Uiso 1 1 d R . .
H2A3 H 0.7580 0.8434 0.7635 0.108 Uiso 1 1 d R . .
S1B S 0.32890(14) 0.37832(4) 0.92060(14) 0.0517(4) Uani 1 1 d . . .
O1B O 0.3298(4) 0.42218(10) 0.9686(4) 0.0568(9) Uani 1 1 d . . .
C1B C 0.5000(6) 0.3601(2) 1.0021(6) 0.0707(17) Uani 1 1 d . . .
H1B1 H 0.5213 0.3565 1.0977 0.106 Uiso 1 1 d R . .
H1B2 H 0.5096 0.3341 0.9627 0.106 Uiso 1 1 d R . .
H1B3 H 0.5623 0.3800 0.9892 0.106 Uiso 1 1 d R . .
C2B C 0.3319(6) 0.3816(2) 0.7548(6) 0.0663(16) Uani 1 1 d . . .
H2B1 H 0.2436 0.3909 0.6918 0.099 Uiso 1 1 d R . .
H2B2 H 0.4023 0.4008 0.7548 0.099 Uiso 1 1 d R . .
H2B3 H 0.3515 0.3547 0.7281 0.099 Uiso 1 1 d R . .
S1C S 0.2166(3) 0.63892(9) 0.0050(3) 0.0936(8) Uani 0.79 1 d PDU A 1
O1C O 0.1710(11) 0.6489(3) 0.1188(12) 0.101(4) Uani 0.79 1 d PDU A 1
C1C C 0.2202(13) 0.5833(2) 0.0031(14) 0.142(5) Uani 0.79 1 d PDU A 1
H1CA H 0.1282 0.5727 -0.0417 0.213 Uiso 0.79 1 d PR A 1
H1CB H 0.2765 0.5748 -0.0457 0.213 Uiso 0.79 1 d PR A 1
H1CC H 0.2589 0.5728 0.0944 0.213 Uiso 0.79 1 d PR A 1
C2C C 0.4028(7) 0.6420(3) 0.0892(14) 0.119(4) Uani 0.79 1 d PDU A 1
H2CA H 0.4296 0.6705 0.1055 0.179 Uiso 0.79 1 d PR A 1
H2CB H 0.4298 0.6275 0.1746 0.179 Uiso 0.79 1 d PR A 1
H2CC H 0.4474 0.6296 0.0344 0.179 Uiso 0.79 1 d PR A 1
S1CA S 0.2745(12) 0.6177(3) 0.1062(12) 0.110(3) Uiso 0.21 1 d PD B 2
O1CA O 0.199(3) 0.6500(10) 0.151(4) 0.13(2) Uiso 0.21 1 d PD B 2
C1CA C 0.151(3) 0.6016(12) -0.057(2) 0.114(15) Uiso 0.21 1 d PD B 2
H1CD H 0.0800 0.5860 -0.0411 0.171 Uiso 0.21 1 d PR B 2
H1CE H 0.1095 0.6248 -0.1150 0.171 Uiso 0.21 1 d PR B 2
H1CF H 0.1971 0.5842 -0.0994 0.171 Uiso 0.21 1 d PR B 2
C2CA C 0.371(3) 0.6477(10) 0.029(3) 0.076(11) Uiso 0.21 1 d PD B 2
H2CD H 0.4482 0.6610 0.0970 0.114 Uiso 0.21 1 d PR B 2
H2CE H 0.4029 0.6276 -0.0189 0.114 Uiso 0.21 1 d PR B 2
H2CF H 0.3153 0.6681 -0.0345 0.114 Uiso 0.21 1 d PR B 2
S1D S -0.0643(3) 0.52909(7) 0.2044(3) 0.0773(7) Uani 0.68 1 d PDU C 1
O1D O -0.1135(8) 0.5136(3) 0.3105(10) 0.077(4) Uani 0.68 1 d PDU C 1
C1D C 0.1156(9) 0.5371(5) 0.303(2) 0.135(8) Uani 0.68 1 d PDU C 1
H1DA H 0.1619 0.5108 0.3207 0.203 Uiso 0.68 1 d PR C 1
H1DB H 0.1544 0.5544 0.2530 0.203 Uiso 0.68 1 d PR C 1
H1DC H 0.1271 0.5502 0.3879 0.203 Uiso 0.68 1 d PR C 1
C2D C -0.1030(12) 0.5836(2) 0.1965(14) 0.109(4) Uani 0.68 1 d PDU C 1
H2DA H -0.2001 0.5876 0.1462 0.163 Uiso 0.68 1 d PR C 1
H2DB H -0.0787 0.5940 0.2874 0.163 Uiso 0.68 1 d PR C 1
H2DC H -0.0514 0.5982 0.1525 0.163 Uiso 0.68 1 d PR C 1
S1DA S -0.0234(6) 0.55451(17) 0.3089(6) 0.0796(15) Uiso 0.32 1 d PD D 2
O1DA O -0.116(2) 0.5200(7) 0.313(3) 0.163(19) Uiso 0.32 1 d PD D 2
C1DA C 0.1133(18) 0.5283(8) 0.276(2) 0.067(8) Uiso 0.32 1 d PD D 2
H1DD H 0.1709 0.5133 0.3553 0.101 Uiso 0.32 1 d PR D 2
H1DE H 0.0703 0.5092 0.2026 0.101 Uiso 0.32 1 d PR D 2
H1DF H 0.1688 0.5476 0.2500 0.101 Uiso 0.32 1 d PR D 2
C2DA C -0.099(2) 0.5734(7) 0.1376(14) 0.082(8) Uiso 0.32 1 d PD D 2
H2DD H -0.1768 0.5906 0.1304 0.122 Uiso 0.32 1 d PR D 2
H2DE H -0.0311 0.5897 0.1199 0.122 Uiso 0.32 1 d PR D 2
H2DF H -0.1296 0.5512 0.0725 0.122 Uiso 0.32 1 d PR D 2
N1' N 0.2477(4) 0.43023(13) 0.2086(4) 0.0504(11) Uani 1 1 d . E 2
H1'N H 0.2807 0.4360 0.1435 0.061 Uiso 1 1 d R E 2
N2' N 0.4715(4) 0.48189(12) 0.6121(4) 0.0448(10) Uani 1 1 d . E 2
H2'N H 0.4077 0.5006 0.5644 0.054 Uiso 1 1 d R E 2
N3' N 0.2544(4) 0.49705(12) 0.7901(4) 0.0423(10) Uani 1 1 d . E 2
H3'N H 0.2751 0.4736 0.8398 0.051 Uiso 1 1 d R E 2
N4' N -0.0135(4) 0.44477(12) 0.5120(4) 0.0418(10) Uani 1 1 d . E 2
H4'N H -0.0109 0.4673 0.4630 0.050 Uiso 1 1 d R E 2
C1' C 0.1144(5) 0.41791(16) 0.1858(5) 0.0467(13) Uani 1 1 d . E 2
H1'A H 0.0411 0.4150 0.0981 0.056 Uiso 1 1 d R E 2
C2' C 0.1010(5) 0.41148(14) 0.3052(5) 0.0384(11) Uani 1 1 d . E 2
C3' C 0.2329(5) 0.42074(16) 0.4069(5) 0.0460(12) Uani 1 1 d . E 2
H3'A H 0.2559 0.4193 0.5034 0.055 Uiso 1 1 d R E 2
C4' C 0.3203(5) 0.43221(15) 0.3441(5) 0.0430(12) Uani 1 1 d . E 2
C5' C 0.4714(5) 0.44527(17) 0.4025(6) 0.0538(14) Uani 1 1 d . E 2
C6' C 0.5204(5) 0.45008(16) 0.5561(5) 0.0470(13) Uani 1 1 d . E 2
C7' C 0.6158(5) 0.42932(17) 0.6614(6) 0.0512(13) Uani 1 1 d . E 2
H7' H 0.6662 0.4054 0.6522 0.061 Uiso 1 1 d R E 2
C8' C 0.6242(5) 0.44885(18) 0.7841(6) 0.0530(14) Uani 1 1 d . E 2
H8' H 0.6839 0.4410 0.8746 0.064 Uiso 1 1 d R E 2
C9' C 0.5347(5) 0.48159(16) 0.7517(5) 0.0433(12) Uani 1 1 d . E 2
C10' C 0.5046(5) 0.51539(16) 0.8348(5) 0.0498(13) Uani 1 1 d . E 2
C11' C 0.3507(5) 0.52416(15) 0.7766(5) 0.0443(12) Uani 1 1 d . E 2
C12' C 0.2756(5) 0.55560(16) 0.6934(6) 0.0525(13) Uani 1 1 d . E 2
H12' H 0.3147 0.5789 0.6644 0.063 Uiso 1 1 d R E 2
C13' C 0.1345(6) 0.54727(16) 0.6590(6) 0.0540(14) Uani 1 1 d . E 2
H13' H 0.0584 0.5642 0.6033 0.065 Uiso 1 1 d R E 2
C14' C 0.1226(5) 0.51073(14) 0.7189(5) 0.0405(11) Uani 1 1 d . E 2
C15' C -0.0016(5) 0.48610(14) 0.7156(5) 0.0423(12) Uani 1 1 d . E 2
C16' C -0.0107(5) 0.44582(14) 0.6432(5) 0.0363(11) Uani 1 1 d . E 2
C17' C -0.0193(5) 0.40563(15) 0.6797(5) 0.0461(12) Uani 1 1 d . E 2
H17' H -0.0215 0.3970 0.7655 0.055 Uiso 1 1 d R E 2
C18' C -0.0263(5) 0.37955(16) 0.5689(5) 0.0438(12) Uani 1 1 d . E 2
H18' H -0.0302 0.3498 0.5665 0.053 Uiso 1 1 d R E 2
C19' C -0.0216(4) 0.40469(14) 0.4666(5) 0.0381(11) Uani 1 1 d . E 2
C20' C -0.0263(5) 0.39428(16) 0.3254(5) 0.0470(13) Uani 1 1 d . E 2
C21' C 0.5598(6) 0.4111(2) 0.3736(8) 0.093(3) Uani 1 1 d . E 2
H21A H 0.6553 0.4192 0.4106 0.140 Uiso 1 1 d R E 2
H21B H 0.5489 0.3855 0.4148 0.140 Uiso 1 1 d R E 2
H21C H 0.5304 0.4073 0.2770 0.140 Uiso 1 1 d R E 2
C22' C 0.4912(8) 0.4858(2) 0.3377(7) 0.091(2) Uani 1 1 d . E 2
H22A H 0.5875 0.4931 0.3751 0.137 Uiso 1 1 d R E 2
H22B H 0.4613 0.4828 0.2408 0.137 Uiso 1 1 d R E 2
H22C H 0.4382 0.5072 0.3581 0.137 Uiso 1 1 d R E 2
C23' C 0.5833(6) 0.55484(18) 0.8230(7) 0.0685(17) Uani 1 1 d . E 2
H23A H 0.6808 0.5492 0.8601 0.103 Uiso 1 1 d R E 2
H23B H 0.5551 0.5624 0.7288 0.103 Uiso 1 1 d R E 2
H23C H 0.5635 0.5772 0.8724 0.103 Uiso 1 1 d R E 2
C24' C 0.5524(6) 0.5024(2) 0.9846(6) 0.0634(16) Uani 1 1 d . E 2
H24A H 0.6502 0.4974 1.0203 0.095 Uiso 1 1 d R E 2
H24B H 0.5318 0.5240 1.0361 0.095 Uiso 1 1 d R E 2
H24C H 0.5048 0.4775 0.9910 0.095 Uiso 1 1 d R E 2
C25' C 0.0076(6) 0.47772(17) 0.8625(5) 0.0544(14) Uani 1 1 d . E 2
H25A H 0.0142 0.5036 0.9091 0.082 Uiso 1 1 d R E 2
H25B H -0.0733 0.4630 0.8599 0.082 Uiso 1 1 d R E 2
H25C H 0.0884 0.4613 0.9097 0.082 Uiso 1 1 d R E 2
C26' C -0.1351(5) 0.51166(16) 0.6419(7) 0.0607(16) Uani 1 1 d . E 2
H26A H -0.1298 0.5375 0.6887 0.091 Uiso 1 1 d R E 2
H26B H -0.1447 0.5171 0.5497 0.091 Uiso 1 1 d R E 2
H26C H -0.2136 0.4962 0.6417 0.091 Uiso 1 1 d R E 2
C27' C -0.1572(5) 0.4116(2) 0.2181(6) 0.0682(17) Uani 1 1 d . E 2
H27A H -0.1591 0.4050 0.1292 0.102 Uiso 1 1 d R E 2
H27B H -0.2362 0.3995 0.2293 0.102 Uiso 1 1 d R E 2
H27C H -0.1593 0.4412 0.2279 0.102 Uiso 1 1 d R E 2
C28' C -0.0254(7) 0.34705(18) 0.3131(7) 0.0707(18) Uani 1 1 d . E 2
H28A H -0.0291 0.3398 0.2240 0.106 Uiso 1 1 d R E 2
H28B H 0.0578 0.3361 0.3806 0.106 Uiso 1 1 d R E 2
H28C H -0.1042 0.3356 0.3262 0.106 Uiso 1 1 d R E 2
N1 N 0.5039(4) 0.74677(14) 0.0038(4) 0.0517(11) Uani 1 1 d . F 2
H1N H 0.5374 0.7418 -0.0614 0.062 Uiso 1 1 d R F 2
N2 N 0.7315(4) 0.69773(12) 0.4126(4) 0.0445(10) Uani 1 1 d . F 2
H2N H 0.6655 0.6795 0.3651 0.053 Uiso 1 1 d R F 2
N3 N 0.5171(4) 0.67817(11) 0.5869(4) 0.0416(10) Uani 1 1 d . F 2
H3N H 0.5335 0.7027 0.6306 0.050 Uiso 1 1 d R F 2
N4 N 0.2431(4) 0.72627(12) 0.3085(4) 0.0407(9) Uani 1 1 d . F 2
H4N H 0.2495 0.7037 0.2613 0.049 Uiso 1 1 d R F 2
C1 C 0.3695(5) 0.75736(16) -0.0202(5) 0.0472(12) Uani 1 1 d . F 2
H1 H 0.2973 0.7618 -0.1078 0.057 Uiso 1 1 d R F 2
C2 C 0.3552(5) 0.76220(15) 0.1030(5) 0.0415(11) Uani 1 1 d . F 2
C3 C 0.4866(5) 0.75416(15) 0.2029(5) 0.0425(11) Uani 1 1 d . F 2
H3 H 0.5093 0.7557 0.2993 0.051 Uiso 1 1 d R F 2
C4 C 0.5792(5) 0.74484(14) 0.1427(5) 0.0423(12) Uani 1 1 d . F 2
C5 C 0.7312(5) 0.73413(17) 0.2031(6) 0.0514(14) Uani 1 1 d . F 2
C6 C 0.7801(5) 0.72929(15) 0.3541(5) 0.0409(12) Uani 1 1 d . F 2
C7 C 0.8764(5) 0.74976(17) 0.4585(6) 0.0516(14) Uani 1 1 d . F 2
H7 H 0.9290 0.7732 0.4496 0.062 Uiso 1 1 d R F 2
C8 C 0.8862(5) 0.73086(16) 0.5837(6) 0.0507(13) Uani 1 1 d . F 2
H8 H 0.9439 0.7395 0.6740 0.061 Uiso 1 1 d R F 2
C9 C 0.7950(5) 0.69827(15) 0.5515(5) 0.0431(12) Uani 1 1 d . F 2
C10 C 0.7695(5) 0.66450(15) 0.6375(6) 0.0491(13) Uani 1 1 d . F 2
C11 C 0.6180(5) 0.65274(15) 0.5776(5) 0.0435(12) Uani 1 1 d . F 2
C12 C 0.5522(7) 0.62000(18) 0.5015(6) 0.0634(16) Uani 1 1 d . F 2
H12 H 0.5955 0.5973 0.4745 0.076 Uiso 1 1 d R F 2
C13 C 0.4067(6) 0.62560(17) 0.4647(6) 0.0588(15) Uani 1 1 d . F 2
H13 H 0.3348 0.6070 0.4116 0.071 Uiso 1 1 d R F 2
C14 C 0.3878(5) 0.66172(15) 0.5192(5) 0.0464(13) Uani 1 1 d . F 2
C15 C 0.2590(5) 0.68421(16) 0.5144(5) 0.0447(12) Uani 1 1 d . F 2
C16 C 0.2454(4) 0.72489(15) 0.4386(5) 0.0387(11) Uani 1 1 d . F 2
C17 C 0.2347(5) 0.76484(16) 0.4742(5) 0.0485(13) Uani 1 1 d . F 2
H17 H 0.2365 0.7738 0.5611 0.058 Uiso 1 1 d R F 2
C18 C 0.2256(5) 0.79104(16) 0.3648(5) 0.0456(12) Uani 1 1 d . F 2
H18 H 0.2142 0.8206 0.3604 0.055 Uiso 1 1 d R F 2
C19 C 0.2305(4) 0.76630(15) 0.2609(5) 0.0405(11) Uani 1 1 d . F 2
C20 C 0.2256(5) 0.77654(15) 0.1225(5) 0.0439(12) Uani 1 1 d . F 2
C21 C 0.7569(7) 0.6931(2) 0.1379(7) 0.085(2) Uani 1 1 d . F 2
H21D H 0.7244 0.6962 0.0409 0.127 Uiso 1 1 d R F 2
H21E H 0.8541 0.6871 0.1733 0.127 Uiso 1 1 d R F 2
H21F H 0.7082 0.6707 0.1596 0.127 Uiso 1 1 d R F 2
C22 C 0.8143(6) 0.7690(2) 0.1726(7) 0.086(2) Uani 1 1 d . F 2
H22D H 0.7857 0.7727 0.0760 0.128 Uiso 1 1 d R F 2
H22E H 0.7983 0.7942 0.2128 0.128 Uiso 1 1 d R F 2
H22F H 0.9109 0.7623 0.2111 0.128 Uiso 1 1 d R F 2
C23 C 0.8579(6) 0.62694(18) 0.6318(7) 0.0734(19) Uani 1 1 d . F 2
H23D H 0.9539 0.6344 0.6712 0.110 Uiso 1 1 d R F 2
H23E H 0.8407 0.6043 0.6819 0.110 Uiso 1 1 d R F 2
H23F H 0.8345 0.6188 0.5387 0.110 Uiso 1 1 d R F 2
C24 C 0.8123(6) 0.6786(2) 0.7855(6) 0.0667(16) Uani 1 1 d . F 2
H24D H 0.9084 0.6860 0.8208 0.100 Uiso 1 1 d R F 2
H24E H 0.7581 0.7022 0.7902 0.100 Uiso 1 1 d R F 2
H24F H 0.7976 0.6563 0.8386 0.100 Uiso 1 1 d R F 2
C25 C 0.1305(6) 0.65743(18) 0.4382(6) 0.0611(15) Uani 1 1 d . F 2
H25D H 0.0489 0.6719 0.4348 0.092 Uiso 1 1 d R F 2
H25E H 0.1251 0.6523 0.3473 0.092 Uiso 1 1 d R F 2
H25F H 0.1373 0.6315 0.4850 0.092 Uiso 1 1 d R F 2
C26 C 0.2655(5) 0.69247(18) 0.6579(6) 0.0567(14) Uani 1 1 d . F 2
H26D H 0.1832 0.7069 0.6522 0.085 Uiso 1 1 d R F 2
H26E H 0.2712 0.6666 0.7045 0.085 Uiso 1 1 d R F 2
H26F H 0.3450 0.7091 0.7071 0.085 Uiso 1 1 d R F 2
C27 C 0.2152(6) 0.82458(18) 0.1032(7) 0.0674(17) Uani 1 1 d . F 2
H27D H 0.2137 0.8314 0.0146 0.101 Uiso 1 1 d R F 2
H27E H 0.1316 0.8342 0.1111 0.101 Uiso 1 1 d R F 2
H27F H 0.2934 0.8376 0.1716 0.101 Uiso 1 1 d R F 2
C28 C 0.0968(5) 0.7564(2) 0.0126(6) 0.0705(17) Uani 1 1 d . F 2
H28D H 0.0971 0.7635 -0.0751 0.106 Uiso 1 1 d R F 2
H28E H 0.1004 0.7269 0.0230 0.106 Uiso 1 1 d R F 2
H28F H 0.0139 0.7668 0.0202 0.106 Uiso 1 1 d R F 2

loop_
_atom_site_aniso_label
_atom_site_aniso_U_11
_atom_site_aniso_U_22
_atom_site_aniso_U_33
_atom_site_aniso_U_23
_atom_site_aniso_U_13
_atom_site_aniso_U_12
S1A 0.0567(8) 0.0587(9) 0.0500(8) -0.0034(6) 0.0286(7) 0.0023(6)
O1A 0.067(3) 0.054(2) 0.068(3) -0.0074(19) 0.038(2) -0.0101(18)
C1A 0.058(4) 0.093(4) 0.059(4) -0.004(3) 0.026(3) 0.001(3)
C2A 0.082(5) 0.082(4) 0.057(4) -0.008(3) 0.031(4) -0.026(3)
S1B 0.0546(8) 0.0585(8) 0.0495(8) 0.0018(6) 0.0284(7) -0.0051(6)
O1B 0.070(2) 0.051(2) 0.058(2) 0.0001(17) 0.035(2) 0.0071(18)
C1B 0.072(4) 0.082(4) 0.051(4) -0.004(3) 0.014(3) 0.017(3)
C2B 0.063(4) 0.098(5) 0.042(3) -0.009(3) 0.026(3) -0.017(3)
S1C 0.1015(19) 0.1133(19) 0.0613(15) -0.0055(14) 0.0257(14) -0.0020(15)
O1C 0.121(6) 0.116(6) 0.086(5) -0.040(4) 0.061(5) -0.007(4)
C1C 0.167(8) 0.128(8) 0.154(8) -0.053(6) 0.086(7) -0.037(7)
C2C 0.093(7) 0.100(7) 0.143(9) -0.017(6) 0.021(6) -0.007(5)
S1D 0.0902(18) 0.0710(15) 0.0609(16) -0.0007(12) 0.0174(14) -0.0085(13)
O1D 0.075(5) 0.077(5) 0.082(5) 0.033(4) 0.033(4) -0.006(3)
C1D 0.134(10) 0.115(10) 0.144(11) 0.007(8) 0.039(7) -0.024(7)
C2D 0.116(8) 0.079(7) 0.108(8) 0.014(6) 0.014(6) -0.003(5)
N1' 0.044(3) 0.070(3) 0.044(3) 0.002(2) 0.024(2) -0.009(2)
N2' 0.039(2) 0.056(3) 0.038(2) -0.0018(19) 0.013(2) 0.0026(18)
N3' 0.045(2) 0.039(2) 0.049(3) -0.0003(18) 0.025(2) -0.0056(18)
N4' 0.048(2) 0.038(2) 0.045(3) 0.0005(18) 0.024(2) -0.0055(18)
C1' 0.043(3) 0.058(3) 0.035(3) -0.003(2) 0.010(2) -0.002(2)
C2' 0.040(3) 0.042(3) 0.038(3) -0.003(2) 0.020(2) -0.001(2)
C3' 0.049(3) 0.061(3) 0.032(3) -0.002(2) 0.019(2) -0.003(2)
C4' 0.039(3) 0.058(3) 0.036(3) -0.007(2) 0.018(2) -0.007(2)
C5' 0.050(3) 0.071(4) 0.048(3) -0.015(3) 0.028(3) -0.010(3)
C6' 0.042(3) 0.057(3) 0.049(3) -0.011(3) 0.025(3) -0.006(2)
C7' 0.036(3) 0.058(3) 0.061(4) 0.004(3) 0.020(3) 0.000(2)
C8' 0.036(3) 0.075(4) 0.049(4) 0.012(3) 0.017(3) -0.003(3)
C9' 0.033(3) 0.059(3) 0.040(3) -0.003(2) 0.015(2) -0.010(2)
C10' 0.048(3) 0.063(3) 0.045(3) -0.015(3) 0.025(3) -0.018(2)
C11' 0.048(3) 0.043(3) 0.046(3) -0.007(2) 0.023(3) -0.010(2)
C12' 0.056(3) 0.047(3) 0.058(4) 0.002(3) 0.026(3) -0.006(2)
C13' 0.054(3) 0.049(3) 0.066(4) 0.009(3) 0.030(3) 0.006(2)
C14' 0.041(3) 0.043(3) 0.041(3) -0.005(2) 0.020(2) -0.002(2)
C15' 0.040(3) 0.043(3) 0.051(3) -0.003(2) 0.025(2) -0.001(2)
C16' 0.038(3) 0.041(3) 0.038(3) 0.004(2) 0.024(2) 0.001(2)
C17' 0.053(3) 0.044(3) 0.051(3) 0.003(2) 0.030(3) -0.002(2)
C18' 0.042(3) 0.042(3) 0.051(3) 0.001(2) 0.023(2) -0.002(2)
C19' 0.033(3) 0.040(3) 0.045(3) -0.008(2) 0.019(2) -0.0090(19)
C20' 0.036(3) 0.063(3) 0.041(3) -0.014(2) 0.013(2) -0.009(2)
C21' 0.044(4) 0.146(7) 0.103(6) -0.062(5) 0.043(4) -0.012(4)
C22' 0.102(6) 0.126(6) 0.056(4) -0.008(4) 0.042(4) -0.060(5)
C23' 0.058(4) 0.078(4) 0.071(4) -0.019(3) 0.026(3) -0.029(3)
C24' 0.051(3) 0.092(4) 0.043(3) -0.015(3) 0.012(3) -0.018(3)
C25' 0.058(3) 0.066(4) 0.048(3) -0.004(3) 0.030(3) -0.006(3)
C26' 0.048(3) 0.045(3) 0.094(5) 0.001(3) 0.032(3) 0.007(2)
C27' 0.039(3) 0.104(5) 0.060(4) -0.012(3) 0.017(3) -0.003(3)
C28' 0.083(5) 0.066(4) 0.074(4) -0.027(3) 0.042(4) -0.030(3)
N1 0.054(3) 0.074(3) 0.034(2) 0.001(2) 0.025(2) 0.001(2)
N2 0.035(2) 0.051(2) 0.046(3) 0.003(2) 0.013(2) -0.0020(17)
N3 0.040(2) 0.040(2) 0.045(3) -0.0039(18) 0.016(2) -0.0017(18)
N4 0.045(2) 0.042(2) 0.040(2) -0.0057(18) 0.021(2) -0.0021(18)
C1 0.042(3) 0.063(3) 0.036(3) -0.004(2) 0.014(2) -0.003(2)
C2 0.040(3) 0.052(3) 0.033(3) 0.004(2) 0.014(2) -0.001(2)
C3 0.037(3) 0.062(3) 0.027(3) 0.000(2) 0.012(2) 0.006(2)
C4 0.044(3) 0.050(3) 0.037(3) 0.003(2) 0.020(2) 0.003(2)
C5 0.043(3) 0.072(4) 0.051(3) 0.017(3) 0.031(3) 0.020(2)
C6 0.032(3) 0.046(3) 0.052(3) 0.009(2) 0.024(2) 0.006(2)
C7 0.043(3) 0.051(3) 0.065(4) 0.003(3) 0.025(3) -0.003(2)
C8 0.035(3) 0.063(3) 0.049(3) -0.009(3) 0.011(2) 0.001(2)
C9 0.036(3) 0.052(3) 0.040(3) 0.002(2) 0.013(2) 0.008(2)
C10 0.043(3) 0.052(3) 0.052(3) 0.012(3) 0.019(3) 0.013(2)
C11 0.051(3) 0.039(3) 0.044(3) 0.010(2) 0.023(3) 0.004(2)
C12 0.082(5) 0.048(3) 0.073(4) 0.002(3) 0.043(4) 0.005(3)
C13 0.067(4) 0.046(3) 0.065(4) -0.013(3) 0.027(3) -0.013(3)
C14 0.055(3) 0.046(3) 0.042(3) 0.001(2) 0.023(3) -0.012(2)
C15 0.041(3) 0.054(3) 0.040(3) 0.002(2) 0.017(2) -0.008(2)
C16 0.033(3) 0.048(3) 0.037(3) -0.002(2) 0.015(2) -0.006(2)
C17 0.047(3) 0.058(4) 0.046(3) -0.008(3) 0.025(3) -0.002(2)
C18 0.045(3) 0.048(3) 0.051(3) 0.002(2) 0.025(3) 0.008(2)
C19 0.030(2) 0.053(3) 0.041(3) 0.004(2) 0.016(2) 0.001(2)
C20 0.041(3) 0.051(3) 0.041(3) 0.004(2) 0.017(2) 0.009(2)
C21 0.088(5) 0.115(6) 0.052(4) 0.005(4) 0.027(4) 0.055(4)
C22 0.051(4) 0.132(6) 0.082(5) 0.053(4) 0.035(4) 0.008(4)
C23 0.072(4) 0.060(4) 0.095(5) 0.025(3) 0.039(4) 0.027(3)
C24 0.062(4) 0.088(4) 0.046(4) 0.008(3) 0.017(3) 0.007(3)
C25 0.055(4) 0.068(4) 0.060(4) 0.002(3) 0.022(3) -0.018(3)
C26 0.047(3) 0.076(4) 0.055(4) 0.007(3) 0.028(3) -0.005(3)
C27 0.071(4) 0.069(4) 0.072(4) 0.025(3) 0.038(4) 0.022(3)
C28 0.036(3) 0.127(5) 0.041(3) -0.001(3) 0.006(3) 0.005(3)

loop_
_atom_type_symbol
_atom_type_description
_atom_type_scat_dispersion_real
_atom_type_scat_dispersion_imag
_atom_type_scat_source
C C 0.0033 0.0016 'International Tables Vol C Tables 4.2.6.8 and 6.1.1.4'
H H 0.0000 0.0000 'International Tables Vol C Tables 4.2.6.8 and 6.1.1.4'
N N 0.0061 0.0033 'International Tables Vol C Tables 4.2.6.8 and 6.1.1.4'
S S 0.1246 0.1234 'International Tables Vol C Tables 4.2.6.8 and 6.1.1.4'
O O 0.0106 0.0060 'International Tables Vol C Tables 4.2.6.8 and 6.1.1.4'

loop_
_geom_angle_atom_site_label_1
_geom_angle_atom_site_label_2
_geom_angle_atom_site_label_3
_geom_angle
O1A S1A C2A 105.8(3)
O1A S1A C1A 107.3(3)
C2A S1A C1A 97.1(3)
S1A C1A H1A1 109.4
S1A C1A H1A2 109.2
H1A1 C1A H1A2 109.5
S1A C1A H1A3 109.8
H1A1 C1A H1A3 109.5
H1A2 C1A H1A3 109.5
S1A C2A H2A1 108.3
S1A C2A H2A2 109.7
H2A1 C2A H2A2 109.5
S1A C2A H2A3 110.4
H2A1 C2A H2A3 109.5
H2A2 C2A H2A3 109.5
O1B S1B C1B 105.8(3)
O1B S1B C2B 106.2(3)
C1B S1B C2B 96.3(3)
S1B C1B H1B1 110.1
S1B C1B H1B2 109.4
H1B1 C1B H1B2 109.5
S1B C1B H1B3 108.9
H1B1 C1B H1B3 109.5
H1B2 C1B H1B3 109.5
S1B C2B H2B1 109.6
S1B C2B H2B2 109.9
H2B1 C2B H2B2 109.5
S1B C2B H2B3 108.9
H2B1 C2B H2B3 109.5
H2B2 C2B H2B3 109.5
O1C S1C C1C 103.9(5)
O1C S1C C2C 101.6(6)
C1C S1C C2C 92.1(5)
S1C C1C H1CA 109.9
S1C C1C H1CB 108.2
H1CA C1C H1CB 109.5
S1C C1C H1CC 110.3
H1CA C1C H1CC 109.5
H1CB C1C H1CC 109.5
S1C C2C H2CA 109.1
S1C C2C H2CB 108.5
H2CA C2C H2CB 109.5
S1C C2C H2CC 110.8
H2CA C2C H2CC 109.5
H2CB C2C H2CC 109.5
H2CB C2C H2CD 109.9
H2CC C2C H2CD 88.6
O1CA S1CA C1CA 103.4(8)
O1CA S1CA C2CA 103.1(8)
C1CA S1CA C2CA 92.2(6)
S1CA C1CA H1CD 107.8
H1CB C1CA H1CD 112.4
S1CA C1CA H1CE 112.2
H1CD C1CA H1CE 109.5
S1CA C1CA H1CF 108.3
H1CD C1CA H1CF 109.5
H1CE C1CA H1CF 109.5
S1CA C2CA H2CA 105.9
S1CA C2CA H2CD 110.7
H2CD C2CA H2CE 109.5
S1CA C2CA H2CF 113.3
H2CD C2CA H2CF 109.5
H2CE C2CA H2CF 109.5
O1D S1D C1D 101.1(7)
O1D S1D C2D 103.2(6)
C1D S1D C2D 93.1(5)
S1D C1D H1DA 109.1
S1D C1D H1DB 109.3
H1DA C1D H1DB 109.5
S1D C1D H1DC 110.1
H1DA C1D H1DC 109.5
H1DB C1D H1DC 109.5
H1DD C1D H1DF 104.4
S1D C2D H2DA 109.2
S1D C2D H2DB 109.1
H2DA C2D H2DB 109.5
S1D C2D H2DC 110.1
H2DA C2D H2DC 109.5
H2DB C2D H2DC 109.5
S1D C2D H2DD 114.4
O1DA S1DA C2DA 104.0(8)
O1DA S1DA C1DA 103.0(8)
C2DA S1DA C1DA 92.4(6)
S1DA C1DA H1DD 110.2
S1DA C1DA H1DE 107.2
H1DD C1DA H1DE 109.5
S1DA C1DA H1DF 111.0
H1DA C1DA H1DF 108.6
H1DD C1DA H1DF 109.5
H1DE C1DA H1DF 109.5
S1DA C2DA H2DD 108.2
S1DA C2DA H2DE 108.0
H2DD C2DA H2DE 109.5
S1DA C2DA H2DF 112.1
H2DA C2DA H2DF 106.4
H2DD C2DA H2DF 109.5
H2DE C2DA H2DF 109.5
C4' N1' C1' 108.9(4)
C4' N1' H1'N 125.7
C1' N1' H1'N 125.4
C9' N2' C6' 110.8(4)
C9' N2' H2'N 124.2
C6' N2' H2'N 125.0
C14' N3' C11' 111.0(4)
C14' N3' H3'N 124.3
C11' N3' H3'N 124.7
C19' N4' C16' 110.6(4)
C19' N4' H4'N 124.7
C16' N4' H4'N 124.7
C2' C1' N1' 109.8(5)
C2' C1' H1'A 124.7
N1' C1' H1'A 125.5
C1' C2' C3' 105.4(4)
C1' C2' C20' 126.6(5)
C3' C2' C20' 127.9(4)
C4' C3' C2' 108.7(4)
C4' C3' H3'A 126.1
C2' C3' H3'A 125.3
N1' C4' C3' 107.3(4)
N1' C4' C5' 121.7(4)
C3' C4' C5' 131.1(5)
C6' C5' C4' 110.0(4)
C6' C5' C22' 110.3(5)
C4' C5' C22' 110.5(5)
C6' C5' C21' 107.6(5)
C4' C5' C21' 109.2(4)
C22' C5' C21' 109.2(5)
C7' C6' N2' 106.8(5)
C7' C6' C5' 132.5(5)
N2' C6' C5' 120.6(5)
C6' C7' C8' 107.9(5)
C6' C7' H7' 125.0
C8' C7' H7' 127.2
C9' C8' C7' 108.3(5)
C9' C8' H8' 125.4
C7' C8' H8' 126.3
C8' C9' N2' 106.3(4)
C8' C9' C10' 133.4(5)
N2' C9' C10' 120.2(5)
C9' C10' C11' 108.7(4)
C9' C10' C24' 110.5(5)
C11' C10' C24' 110.6(4)
C9' C10' C23' 108.2(4)
C11' C10' C23' 109.2(5)
C24' C10' C23' 109.5(4)
C12' C11' N3' 105.7(4)
C12' C11' C10' 131.1(5)
N3' C11' C10' 122.8(4)
C11' C12' C13' 108.3(5)
C11' C12' H12' 125.0
C13' C12' H12' 126.8
C14' C13' C12' 108.4(5)
C14' C13' H13' 125.1
C12' C13' H13' 126.5
C13' C14' N3' 106.6(4)
C13' C14' C15' 132.2(5)
N3' C14' C15' 121.3(4)
C16' C15' C14' 110.8(4)
C16' C15' C25' 109.5(4)
C14' C15' C25' 110.1(4)
C16' C15' C26' 109.4(4)
C14' C15' C26' 109.4(4)
C25' C15' C26' 107.6(4)
C17' C16' N4' 106.5(4)
C17' C16' C15' 132.7(4)
N4' C16' C15' 120.8(4)
C16' C17' C18' 108.3(5)
C16' C17' H17' 124.8
C18' C17' H17' 126.8
C19' C18' C17' 107.4(4)
C19' C18' H18' 125.7
C17' C18' H18' 126.9
C18' C19' N4' 107.2(4)
C18' C19' C20' 130.8(4)
N4' C19' C20' 122.0(4)
C27' C20' C19' 110.0(4)
C27' C20' C28' 109.6(5)
C19' C20' C28' 107.8(5)
C27' C20' C2' 110.2(5)
C19' C20' C2' 110.7(4)
C28' C20' C2' 108.4(4)
C5' C21' H21A 109.3
C5' C21' H21B 109.9
H21A C21' H21B 109.5
C5' C21' H21C 109.2
H21A C21' H21C 109.5
H21B C21' H21C 109.5
C5' C22' H22A 108.9
C5' C22' H22B 110.5
H22A C22' H22B 109.5
C5' C22' H22C 109.0
H22A C22' H22C 109.5
H22B C22' H22C 109.5
C10' C23' H23A 109.1
C10' C23' H23B 109.3
H23A C23' H23B 109.5
C10' C23' H23C 110.1
H23A C23' H23C 109.5
H23B C23' H23C 109.4
C10' C24' H24A 109.6
C10' C24' H24B 109.7
H24A C24' H24B 109.5
C10' C24' H24C 109.1
H24A C24' H24C 109.5
H24B C24' H24C 109.5
C15' C25' H25A 109.4
C15' C25' H25B 109.8
H25A C25' H25B 109.5
C15' C25' H25C 109.2
H25A C25' H25C 109.5
H25B C25' H25C 109.5
C15' C26' H26A 109.6
C15' C26' H26B 109.7
H26A C26' H26B 109.5
C15' C26' H26C 109.2
H26A C26' H26C 109.5
H26B C26' H26C 109.5
C20' C27' H27A 109.5
C20' C27' H27B 109.3
H27A C27' H27B 109.5
C20' C27' H27C 109.6
H27A C27' H27C 109.5
H27B C27' H27C 109.5
C20' C28' H28A 109.1
C20' C28' H28B 109.7
H28A C28' H28B 109.5
C20' C28' H28C 109.7
H28A C28' H28C 109.5
H28B C28' H28C 109.5
C1 N1 C4 109.7(4)
C1 N1 H1N 124.8
C4 N1 H1N 125.5
C9 N2 C6 111.3(4)
C9 N2 H2N 124.5
C6 N2 H2N 124.1
C11 N3 C14 111.3(4)
C11 N3 H3N 124.2
C14 N3 H3N 124.5
C16 N4 C19 111.2(4)
C16 N4 H4N 123.8
C19 N4 H4N 125.0
N1 C1 C2 108.9(4)
N1 C1 H1 126.1
C2 C1 H1 125.0
C1 C2 C3 105.6(4)
C1 C2 C20 125.9(4)
C3 C2 C20 128.4(4)
C4 C3 C2 110.3(4)
C4 C3 H3 124.8
C2 C3 H3 124.8
C3 C4 N1 105.6(4)
C3 C4 C5 131.5(4)
N1 C4 C5 122.9(4)
C6 C5 C4 110.9(4)
C6 C5 C22 108.2(5)
C4 C5 C22 109.4(4)
C6 C5 C21 109.8(4)
C4 C5 C21 109.6(5)
C22 C5 C21 108.9(5)
C7 C6 N2 106.0(5)
C7 C6 C5 132.3(5)
N2 C6 C5 121.6(5)
C6 C7 C8 108.8(5)
C6 C7 H7 125.4
C8 C7 H7 125.8
C9 C8 C7 107.3(5)
C9 C8 H8 125.8
C7 C8 H8 127.0
N2 C9 C8 106.6(4)
N2 C9 C10 121.2(4)
C8 C9 C10 131.9(5)
C9 C10 C11 108.9(4)
C9 C10 C24 110.9(5)
C11 C10 C24 111.0(4)
C9 C10 C23 107.4(4)
C11 C10 C23 109.5(5)
C24 C10 C23 109.1(5)
C12 C11 N3 106.3(5)
C12 C11 C10 131.5(5)
N3 C11 C10 122.1(4)
C11 C12 C13 108.2(5)
C11 C12 H12 125.9
C13 C12 H12 125.9
C14 C13 C12 107.8(5)
C14 C13 H13 125.6
C12 C13 H13 126.6
C13 C14 N3 106.4(5)
C13 C14 C15 132.3(5)
N3 C14 C15 121.3(4)
C14 C15 C16 109.7(4)
C14 C15 C26 110.4(4)
C16 C15 C26 109.8(4)
C14 C15 C25 109.7(4)
C16 C15 C25 108.5(4)
C26 C15 C25 108.8(4)
C17 C16 N4 106.1(4)
C17 C16 C15 132.4(5)
N4 C16 C15 121.5(4)
C16 C17 C18 109.1(5)
C16 C17 H17 125.4
C18 C17 H17 125.5
C19 C18 C17 107.5(4)
C19 C18 H18 125.3
C17 C18 H18 127.2
N4 C19 C18 106.1(4)
N4 C19 C20 122.3(4)
C18 C19 C20 131.6(4)
C19 C20 C2 111.6(4)
C19 C20 C28 110.2(4)
C2 C20 C28 109.6(4)
C19 C20 C27 108.9(4)
C2 C20 C27 107.8(4)
C28 C20 C27 108.6(5)
C5 C21 H21D 109.5
C5 C21 H21E 109.4
H21D C21 H21E 109.5
C5 C21 H21F 109.6
H21D C21 H21F 109.5
H21E C21 H21F 109.5
C5 C22 H22D 110.2
C5 C22 H22E 108.7
H22D C22 H22E 109.5
C5 C22 H22F 109.5
H22D C22 H22F 109.5
H22E C22 H22F 109.5
C10 C23 H23D 109.3
C10 C23 H23E 109.6
H23D C23 H23E 109.5
C10 C23 H23F 109.5
H23D C23 H23F 109.5
H23E C23 H23F 109.5
C10 C24 H24D 109.3
C10 C24 H24E 109.9
H24D C24 H24E 109.5
C10 C24 H24F 109.3
H24D C24 H24F 109.5
H24E C24 H24F 109.5
C15 C25 H25D 109.4
C15 C25 H25E 109.3
H25D C25 H25E 109.5
C15 C25 H25F 109.7
H25D C25 H25F 109.5
H25E C25 H25F 109.5
C15 C26 H26D 108.8
C15 C26 H26E 109.5
H26D C26 H26E 109.5
C15 C26 H26F 110.1
H26D C26 H26F 109.5
H26E C26 H26F 109.5
C20 C27 H27D 109.3
C20 C27 H27E 109.3
H27D C27 H27E 109.5
C20 C27 H27F 109.8
H27D C27 H27F 109.5
H27E C27 H27F 109.5
C20 C28 H28D 108.0
C20 C28 H28E 110.2
H28D C28 H28E 109.5
C20 C28 H28F 110.2
H28D C28 H28F 109.5
H28E C28 H28F 109.5

loop_
_geom_bond_atom_site_label_1
_geom_bond_atom_site_label_2
_geom_bond_distance
S1A O1A 1.508(4)
S1A C2A 1.764(6)
S1A C1A 1.772(6)
C1A H1A1 0.9600
C1A H1A2 0.9596
C1A H1A3 0.9600
C2A H2A1 0.9600
C2A H2A2 0.9599
C2A H2A3 0.9601
S1B O1B 1.502(4)
S1B C1B 1.765(6)
S1B C2B 1.774(5)
C1B H1B1 0.9599
C1B H1B2 0.9600
C1B H1B3 0.9600
C2B H2B1 0.9600
C2B H2B2 0.9600
C2B H2B3 0.9601
S1C O1C 1.492(6)
S1C C1C 1.793(7)
S1C C2C 1.809(7)
C1C H1CA 0.9601
C1C H1CB 0.9600
C1C H1CC 0.9600
C2C H2CA 0.9599
C2C H2CB 0.9600
C2C H2CC 0.9601
S1CA O1CA 1.488(10)
S1CA C1CA 1.799(9)
S1CA C2CA 1.801(9)
C1CA H1CD 0.9599
C1CA H1CE 0.9602
C1CA H1CF 0.9600
C2CA H2CD 0.9601
C2CA H2CE 0.9600
C2CA H2CF 0.9602
S1D O1D 1.490(7)
S1D C1D 1.790(8)
S1D C2D 1.798(7)
C1D H1DA 0.9600
C1D H1DB 0.9600
C1D H1DC 0.9600
C2D H2DA 0.9599
C2D H2DB 0.9601
C2D H2DC 0.9599
S1DA O1DA 1.487(10)
S1DA C2DA 1.791(9)
S1DA C1DA 1.805(9)
C1DA H1DD 0.9601
C1DA H1DE 0.9600
C1DA H1DF 0.9600
C2DA H2DD 0.9601
C2DA H2DE 0.9600
C2DA H2DF 0.9600
N1' C4' 1.349(6)
N1' C1' 1.378(6)
N1' H1'N 0.8999
N2' C9' 1.374(6)
N2' C6' 1.377(6)
N2' H2'N 0.9001
N3' C14' 1.369(6)
N3' C11' 1.381(6)
N3' H3'N 0.8999
N4' C19' 1.371(6)
N4' C16' 1.382(6)
N4' H4'N 0.9000
C1' C2' 1.343(7)
C1' H1'A 0.9600
C2' C3' 1.424(7)
C2' C20' 1.529(7)
C3' C4' 1.369(6)
C3' H3'A 0.9600
C4' C5' 1.521(7)
C5' C6' 1.520(7)
C5' C22' 1.528(9)
C5' C21' 1.542(8)
C6' C7' 1.359(7)
C7' C8' 1.419(8)
C7' H7' 0.9600
C8' C9' 1.365(7)
C8' H8' 0.9600
C9' C10' 1.509(7)
C10' C11' 1.514(7)
C10' C24' 1.533(7)
C10' C23' 1.546(7)
C11' C12' 1.378(7)
C12' C13' 1.404(7)
C12' H12' 0.9599
C13' C14' 1.367(7)
C13' H13' 0.9601
C14' C15' 1.510(6)
C15' C16' 1.494(7)
C15' C25' 1.548(7)
C15' C26' 1.552(7)
C16' C17' 1.365(6)
C17' C18' 1.425(7)
C17' H17' 0.9598
C18' C19' 1.370(7)
C18' H18' 0.9602
C19' C20' 1.518(7)
C20' C27' 1.516(8)
C20' C28' 1.529(7)
C21' H21A 0.9601
C21' H21B 0.9599
C21' H21C 0.9598
C22' H22A 0.9599
C22' H22B 0.9601
C22' H22C 0.9601
C23' H23A 0.9599
C23' H23B 0.9601
C23' H23C 0.9602
C24' H24A 0.9601
C24' H24B 0.9601
C24' H24C 0.9598
C25' H25A 0.9599
C25' H25B 0.9599
C25' H25C 0.9600
C26' H26A 0.9600
C26' H26B 0.9601
C26' H26C 0.9601
C27' H27A 0.9600
C27' H27B 0.9601
C27' H27C 0.9599
C28' H28A 0.9600
C28' H28B 0.9600
C28' H28C 0.9601
N1 C1 1.372(6)
N1 C4 1.385(6)
N1 H1N 0.9001
N2 C9 1.368(6)
N2 C6 1.385(6)
N2 H2N 0.9002
N3 C11 1.368(6)
N3 C14 1.374(6)
N3 H3N 0.9002
N4 C16 1.373(6)
N4 C19 1.374(6)
N4 H4N 0.9003
C1 C2 1.380(6)
C1 H1 0.9601
C2 C3 1.405(6)
C2 C20 1.517(6)
C3 C4 1.379(6)
C3 H3 0.9600
C4 C5 1.510(7)
C5 C6 1.494(7)
C5 C22 1.528(8)
C5 C21 1.564(8)
C6 C7 1.353(7)
C7 C8 1.429(8)
C7 H7 0.9602
C8 C9 1.372(7)
C8 H8 0.9600
C9 C10 1.508(7)
C10 C11 1.513(7)
C10 C24 1.530(8)
C10 C23 1.539(7)
C11 C12 1.349(8)
C12 C13 1.430(8)
C12 H12 0.9602
C13 C14 1.349(7)
C13 H13 0.9601
C14 C15 1.511(7)
C15 C16 1.517(7)
C15 C26 1.522(7)
C15 C25 1.543(7)
C16 C17 1.359(7)
C17 C18 1.410(7)
C17 H17 0.9599
C18 C19 1.377(7)
C18 H18 0.9600
C19 C20 1.487(7)
C20 C28 1.550(7)
C20 C27 1.561(7)
C21 H21D 0.9600
C21 H21E 0.9600
C21 H21F 0.9602
C22 H22D 0.9599
C22 H22E 0.9600
C22 H22F 0.9600
C23 H23D 0.9598
C23 H23E 0.9597
C23 H23F 0.9599
C24 H24D 0.9600
C24 H24E 0.9601
C24 H24F 0.9600
C25 H25D 0.9600
C25 H25E 0.9600
C25 H25F 0.9597
C26 H26D 0.9599
C26 H26E 0.9601
C26 H26F 0.9599
C27 H27D 0.9598
C27 H27E 0.9599
C27 H27F 0.9601
C28 H28D 0.9599
C28 H28E 0.9597
C28 H28F 0.9600

loop_
_geom_hbond_atom_site_label_D
_geom_hbond_atom_site_label_H
_geom_hbond_atom_site_label_A
_geom_hbond_distance_DH
_geom_hbond_distance_HA
_geom_hbond_distance_DA
_geom_hbond_angle_DHA
_geom_hbond_site_symmetry_A
N1 H1N O1A 0.90 2.11 2.950(6) 155.8 1_554
N3 H3N O1A 0.90 2.11 3.004(5) 170.7 .
N4 H4N O1CA 0.90 2.05 2.91(3) 161.1 .
N4 H4N O1C 0.90 2.27 3.113(8) 156.5 .
N1' H1'N O1B 0.90 2.15 2.990(5) 154.8 1_554
N3' H3'N O1B 0.90 2.09 2.984(5) 175.5 .
N4' H4'N O1DA 0.90 2.30 3.13(2) 152.2 .
N4' H4'N O1D 0.90 2.16 2.982(8) 151.0 .

loop_
_geom_torsion_atom_site_label_1
_geom_torsion_atom_site_label_2
_geom_torsion_atom_site_label_3
_geom_torsion_atom_site_label_4
_geom_torsion
C4' N1' C1' C2' -0.7(6)
N1' C1' C2' C3' 0.5(6)
N1' C1' C2' C20' -174.8(4)
C1' C2' C3' C4' -0.2(6)
C20' C2' C3' C4' 175.0(5)
C1' N1' C4' C3' 0.5(6)
C1' N1' C4' C5' -179.5(5)
C2' C3' C4' N1' -0.2(6)
C2' C3' C4' C5' 179.9(5)
N1' C4' C5' C6' 172.6(4)
C3' C4' C5' C6' -7.5(8)
N1' C4' C5' C22' 50.6(7)
C3' C4' C5' C22' -129.5(6)
N1' C4' C5' C21' -69.6(7)
C3' C4' C5' C21' 110.3(7)
C9' N2' C6' C7' 0.0(5)
C9' N2' C6' C5' -176.8(4)
C4' C5' C6' C7' 115.0(6)
C22' C5' C6' C7' -122.8(7)
C21' C5' C6' C7' -3.8(8)
C4' C5' C6' N2' -69.0(6)
C22' C5' C6' N2' 53.1(6)
C21' C5' C6' N2' 172.2(5)
N2' C6' C7' C8' 0.4(6)
C5' C6' C7' C8' 176.7(5)
C6' C7' C8' C9' -0.7(6)
C7' C8' C9' N2' 0.7(5)
C7' C8' C9' C10' -175.0(5)
C6' N2' C9' C8' -0.5(5)
C6' N2' C9' C10' 175.9(4)
C8' C9' C10' C11' -142.5(5)
N2' C9' C10' C11' 42.3(6)
C8' C9' C10' C24' -20.9(7)
N2' C9' C10' C24' 163.9(4)
C8' C9' C10' C23' 99.0(7)
N2' C9' C10' C23' -76.2(6)
C14' N3' C11' C12' -0.3(5)
C14' N3' C11' C10' -174.9(4)
C9' C10' C11' C12' -101.3(6)
C24' C10' C11' C12' 137.1(6)
C23' C10' C11' C12' 16.5(8)
C9' C10' C11' N3' 71.8(6)
C24' C10' C11' N3' -49.8(6)
C23' C10' C11' N3' -170.4(5)
N3' C11' C12' C13' 0.7(6)
C10' C11' C12' C13' 174.7(5)
C11' C12' C13' C14' -0.8(6)
C12' C13' C14' N3' 0.6(6)
C12' C13' C14' C15' -178.5(5)
C11' N3' C14' C13' -0.2(5)
C11' N3' C14' C15' 179.0(4)
C13' C14' C15' C16' 113.1(6)
N3' C14' C15' C16' -65.9(6)
C13' C14' C15' C25' -125.7(6)
N3' C14' C15' C25' 55.4(6)
C13' C14' C15' C26' -7.7(8)
N3' C14' C15' C26' 173.3(4)
C19' N4' C16' C17' -0.9(5)
C19' N4' C16' C15' 179.8(4)
C14' C15' C16' C17' 125.6(5)
C25' C15' C16' C17' 4.0(7)
C26' C15' C16' C17' -113.7(6)
C14' C15' C16' N4' -55.4(6)
C25' C15' C16' N4' -177.0(4)
C26' C15' C16' N4' 65.4(5)
N4' C16' C17' C18' 0.5(5)
C15' C16' C17' C18' 179.6(5)
C16' C17' C18' C19' 0.1(5)
C17' C18' C19' N4' -0.6(5)
C17' C18' C19' C20' -179.6(4)
C16' N4' C19' C18' 0.9(5)
C16' N4' C19' C20' 180.0(4)
C18' C19' C20' C27' 114.6(6)
N4' C19' C20' C27' -64.2(6)
C18' C19' C20' C28' -4.9(7)
N4' C19' C20' C28' 176.3(4)
C18' C19' C20' C2' -123.3(5)
N4' C19' C20' C2' 57.9(6)
C1' C2' C20' C27' -39.1(7)
C3' C2' C20' C27' 146.6(5)
C1' C2' C20' C19' -161.1(5)
C3' C2' C20' C19' 24.6(7)
C1' C2' C20' C28' 80.9(6)
C3' C2' C20' C28' -93.4(6)
C4 N1 C1 C2 -0.4(6)
N1 C1 C2 C3 0.1(6)
N1 C1 C2 C20 175.8(5)
C1 C2 C3 C4 0.3(6)
C20 C2 C3 C4 -175.3(5)
C2 C3 C4 N1 -0.5(6)
C2 C3 C4 C5 179.8(5)
C1 N1 C4 C3 0.6(6)
C1 N1 C4 C5 -179.7(5)
C3 C4 C5 C6 6.7(8)
N1 C4 C5 C6 -173.0(4)
C3 C4 C5 C22 -112.6(6)
N1 C4 C5 C22 67.7(7)
C3 C4 C5 C21 128.1(6)
N1 C4 C5 C21 -51.6(6)
C9 N2 C6 C7 0.4(5)
C9 N2 C6 C5 177.3(4)
C4 C5 C6 C7 -118.7(6)
C22 C5 C6 C7 1.3(7)
C21 C5 C6 C7 120.0(6)
C4 C5 C6 N2 65.3(6)
C22 C5 C6 N2 -174.7(4)
C21 C5 C6 N2 -56.0(6)
N2 C6 C7 C8 -0.7(6)
C5 C6 C7 C8 -177.2(5)
C6 C7 C8 C9 0.9(6)
C6 N2 C9 C8 0.2(5)
C6 N2 C9 C10 -174.1(4)
C7 C8 C9 N2 -0.6(5)
C7 C8 C9 C10 172.8(5)
N2 C9 C10 C11 -39.3(6)
C8 C9 C10 C11 148.1(5)
N2 C9 C10 C24 -161.7(4)
C8 C9 C10 C24 25.7(7)
N2 C9 C10 C23 79.2(6)
C8 C9 C10 C23 -93.5(7)
C14 N3 C11 C12 0.9(6)
C14 N3 C11 C10 177.0(4)
C9 C10 C11 C12 102.7(7)
C24 C10 C11 C12 -135.0(6)
C23 C10 C11 C12 -14.4(8)
C9 C10 C11 N3 -72.3(6)
C24 C10 C11 N3 50.0(6)
C23 C10 C11 N3 170.6(5)
N3 C11 C12 C13 -0.6(6)
C10 C11 C12 C13 -176.2(5)
C11 C12 C13 C14 0.1(7)
C12 C13 C14 N3 0.4(6)
C12 C13 C14 C15 179.2(5)
C11 N3 C14 C13 -0.8(6)
C11 N3 C14 C15 -179.8(4)
C13 C14 C15 C16 -114.9(6)
N3 C14 C15 C16 63.8(6)
C13 C14 C15 C26 124.1(6)
N3 C14 C15 C26 -57.3(6)
C13 C14 C15 C25 4.3(8)
N3 C14 C15 C25 -177.1(4)
C19 N4 C16 C17 -0.3(5)
C19 N4 C16 C15 -179.8(4)
C14 C15 C16 C17 -123.5(5)
C26 C15 C16 C17 -2.0(7)
C25 C15 C16 C17 116.7(6)
C14 C15 C16 N4 55.8(6)
C26 C15 C16 N4 177.3(4)
C25 C15 C16 N4 -64.0(6)
N4 C16 C17 C18 0.1(5)
C15 C16 C17 C18 179.5(5)
C16 C17 C18 C19 0.2(6)
C16 N4 C19 C18 0.4(5)
C16 N4 C19 C20 180.0(4)
C17 C18 C19 N4 -0.3(5)
C17 C18 C19 C20 -179.8(5)
N4 C19 C20 C2 -59.5(6)
C18 C19 C20 C2 119.9(5)
N4 C19 C20 C28 62.5(6)
C18 C19 C20 C28 -118.1(6)
N4 C19 C20 C27 -178.5(4)
C18 C19 C20 C27 1.0(7)
C1 C2 C20 C19 162.7(5)
C3 C2 C20 C19 -22.5(7)
C1 C2 C20 C28 40.3(7)
C3 C2 C20 C28 -144.9(5)
C1 C2 C20 C27 -77.7(6)
C3 C2 C20 C27 97.1(6)
